data_4516409
loop_
_publ_author_name
'Li, Ping'
'Hwang, Jungwun'
'Maier, Josef M.'
'Zhao, Chen'
'Kaborda, Darya V.'
'Smith, Mark D.'
'Pellechia, Perry J.'
'Shimizu, Ken D.'

_publ_section_title
;
 Correlation between Solid-State and Solution Conformational Ratios in a
 Series of N-(o-Tolyl)Succinimide Molecular Rotors
;
_journal_issue 8
_journal_name_full 'Crystal Growth &amp; Design'
_journal_page_first 3561
_journal_paper_doi 10.1021/acs.cgd.5b00906
_journal_volume 15
_journal_year 2015
_chemical_formula_moiety 'C39 H26 N2 O3'
_chemical_formula_sum 'C39 H26 N2 O3'
_chemical_formula_weight 570.62
_space_group_crystal_system triclinic
_space_group_IT_number 2
_space_group_name_Hall '-P 1'
_space_group_name_H-M_alt 'P -1'
_atom_sites_solution_hydrogens geom
_atom_sites_solution_primary direct
_audit_creation_date 2015-01-13
_audit_creation_method
;
Olex2 1.2
(compiled 2015.01.12 svn.r3133 for OlexSys, GUI svn.r4987)
;
_cell_angle_alpha 97.493(2)
_cell_angle_beta 90.267(2)
_cell_angle_gamma 112.0570(10)
_cell_formula_units_Z 2
_cell_length_a 9.1631(4)
_cell_length_b 11.6035(5)
_cell_length_c 14.0377(7)
_cell_measurement_reflns_used 9710
_cell_measurement_temperature 100(2)
_cell_measurement_theta_max 28.304
_cell_measurement_theta_min 2.438
_cell_volume 1369.16(11)
_computing_cell_refinement 'SAINT v8.34A (Bruker, 2013)'
_computing_data_collection 'Bruker APEXII v2014.9-0 (Bruker, 2014)'
_computing_data_reduction 'SAINT v8.34A (Bruker, 2013)'
_computing_molecular_graphics 'Olex2 (Dolomanov et al., 2009)'
_computing_publication_material 'Olex2 (Dolomanov et al., 2009)'
_computing_structure_refinement 'XL (Sheldrick, 2008)'
_computing_structure_solution 'XT (Sheldrick, 2015)'
_diffrn_ambient_temperature 100(2)
_diffrn_detector 'Bruker PHOTON-100 area detector'
_diffrn_detector_type 'CMOS area detector'
_diffrn_measured_fraction_theta_full 0.999
_diffrn_measured_fraction_theta_max 0.998
_diffrn_measurement_device 'three-circle diffractometer'
_diffrn_measurement_device_type 'Bruker D8 QUEST'
_diffrn_measurement_method '\w and \f scans'
_diffrn_radiation_monochromator 'mirror optics'
_diffrn_radiation_probe x-ray
_diffrn_radiation_type MoK\a
_diffrn_radiation_wavelength 0.71073
_diffrn_reflns_av_R_equivalents 0.0332
_diffrn_reflns_av_unetI/netI 0.0180
_diffrn_reflns_Laue_measured_fraction_full 0.999
_diffrn_reflns_Laue_measured_fraction_max 0.998
_diffrn_reflns_limit_h_max 12
_diffrn_reflns_limit_h_min -12
_diffrn_reflns_limit_k_max 15
_diffrn_reflns_limit_k_min -15
_diffrn_reflns_limit_l_max 18
_diffrn_reflns_limit_l_min -18
_diffrn_reflns_number 55107
_diffrn_reflns_point_group_measured_fraction_full 0.999
_diffrn_reflns_point_group_measured_fraction_max 0.998
_diffrn_reflns_theta_full 28.300
_diffrn_reflns_theta_max 28.319
_diffrn_reflns_theta_min 2.238
_diffrn_source 'microfocus sealed X-ray tube'
_diffrn_source_type 'Incoatec I\ms'
_diffrn_standards_number 0
_exptl_absorpt_coefficient_mu 0.088
_exptl_absorpt_correction_T_max 1.0000
_exptl_absorpt_correction_T_min 0.9331
_exptl_absorpt_correction_type multi-scan
_exptl_absorpt_process_details
;
SADABS-2014/4 (Bruker,2014/4) was used for absorption correction.
wR2(int) was 0.0932 before and 0.0508 after correction.
The Ratio of minimum to maximum transmission is 0.9331.
The \l/2 correction factor is 0.00150.
;
_exptl_crystal_colour colorless
_exptl_crystal_density_diffrn 1.384
_exptl_crystal_description block
_exptl_crystal_F_000 596
_exptl_crystal_size_max 0.36
_exptl_crystal_size_mid 0.32
_exptl_crystal_size_min 0.24
_refine_diff_density_max 0.386
_refine_diff_density_min -0.225
_refine_diff_density_rms 0.046
_refine_ls_extinction_coef 0.0178(14)
_refine_ls_extinction_expression Fc^*^=kFc[1+0.001xFc^2^\l^3^/sin(2\q)]^-1/4^
_refine_ls_extinction_method SHELXL
_refine_ls_goodness_of_fit_ref 1.022
_refine_ls_hydrogen_treatment constr
_refine_ls_matrix_type full
_refine_ls_number_parameters 399
_refine_ls_number_reflns 6824
_refine_ls_number_restraints 0
_refine_ls_restrained_S_all 1.022
_refine_ls_R_factor_all 0.0455
_refine_ls_R_factor_gt 0.0383
_refine_ls_shift/su_max 0.001
_refine_ls_shift/su_mean 0.000
_refine_ls_structure_factor_coef Fsqd
_refine_ls_weighting_details 'w=1/[\s^2^(Fo^2^)+(0.0442P)^2^+0.7617P] where P=(Fo^2^+2Fc^2^)/3'
_refine_ls_weighting_scheme calc
_refine_ls_wR_factor_gt 0.0947
_refine_ls_wR_factor_ref 0.0991
_reflns_number_gt 5949
_reflns_number_total 6824
_reflns_threshold_expression 'I > 2\s(I)'
_cod_data_source_file cg5b00906_si_002.cif
_cod_data_source_block 29(jm238_0m)
_cod_database_code 4516409
_shelxl_version_number 2014/6
_shelx_space_group_comment
;
The symmetry employed for this shelxl refinement is uniquely defined
by the following loop, which should always be used as a source of
symmetry information in preference to the above space-group names.
They are only intended as comments.
;
_shelx_estimated_absorpt_t_max 0.979
_shelx_estimated_absorpt_t_min 0.969
_olex2_refinement_description
;
1. Fixed Uiso
 At 1.2 times of:
  All C(H) groups
 At 1.5 times of:
  All C(H,H,H) groups
2.a Ternary CH refined with riding coordinates:
 C3(H3), C6(H6)
2.b Aromatic/amide H refined with riding coordinates:
 C11(H11), C12(H12), C13(H13), C14(H14), C17(H17), C18(H18), C19(H19),
 C20(H20), C23(H23), C24(H24), C25(H25), C26(H26), C27(H27), C29(H29), C30(H30),
  C31(H31), C32(H32), C33(H33), C36(H36), C37(H37), C38(H38)
2.c Idealised Me refined as rotating group:
 C39(H39A,H39B,H39C)
;
_olex2_submission_special_instructions 'No special instructions were received'

loop_
_space_group_symop_operation_xyz
'x, y, z'
'-x, -y, -z'

loop_
_atom_site_label
_atom_site_type_symbol
_atom_site_fract_x
_atom_site_fract_y
_atom_site_fract_z
_atom_site_U_iso_or_equiv
_atom_site_adp_type
_atom_site_occupancy
_atom_site_site_symmetry_order
_atom_site_calc_flag
_atom_site_refinement_flags_posn
O1 O 0.15449(10) 0.39844(7) 0.03900(6) 0.01649(17) Uani 1 1 d .
O2 O 0.21527(10) 0.66641(8) 0.40703(6) 0.01857(18) Uani 1 1 d .
O3 O 0.24809(10) 0.90061(7) 0.16449(6) 0.01650(17) Uani 1 1 d .
N1 N 0.24456(11) 0.80755(8) 0.29995(6) 0.01203(18) Uani 1 1 d .
N2 N 0.18850(12) 0.92649(9) 0.43054(7) 0.0169(2) Uani 1 1 d .
C1 C 0.20226(12) 0.49099(10) 0.09682(8) 0.0118(2) Uani 1 1 d .
C2 C 0.23133(12) 0.50823(10) 0.20853(7) 0.0112(2) Uani 1 1 d .
C3 C 0.13401(12) 0.59188(10) 0.23626(8) 0.0114(2) Uani 1 1 d .
H3 H 0.0207 0.5386 0.2423 0.014 Uiso 1 1 calc R
C4 C 0.20031(12) 0.68697(10) 0.32646(8) 0.0125(2) Uani 1 1 d .
C5 C 0.22053(12) 0.80695(10) 0.20143(8) 0.0118(2) Uani 1 1 d .
C6 C 0.15171(12) 0.67131(10) 0.15319(7) 0.0109(2) Uani 1 1 d .
H6 H 0.0466 0.6521 0.1201 0.013 Uiso 1 1 calc R
C7 C 0.26186(12) 0.63179(10) 0.08237(7) 0.0107(2) Uani 1 1 d .
C8 C 0.42223(12) 0.66885(10) 0.13640(7) 0.0107(2) Uani 1 1 d .
C9 C 0.40426(12) 0.59783(9) 0.20989(7) 0.0109(2) Uani 1 1 d .
C10 C 0.53405(12) 0.61388(10) 0.27511(7) 0.0119(2) Uani 1 1 d .
C11 C 0.51723(13) 0.54735(11) 0.35467(8) 0.0148(2) Uani 1 1 d .
H11 H 0.4152 0.4930 0.3689 0.018 Uiso 1 1 calc R
C12 C 0.64677(14) 0.56033(12) 0.41190(8) 0.0184(2) Uani 1 1 d .
H12 H 0.6342 0.5134 0.4640 0.022 Uiso 1 1 calc R
C13 C 0.79686(14) 0.64291(12) 0.39288(8) 0.0199(2) Uani 1 1 d .
H13 H 0.8864 0.6512 0.4317 0.024 Uiso 1 1 calc R
C14 C 0.81523(13) 0.71192(11) 0.31844(8) 0.0174(2) Uani 1 1 d .
H14 H 0.9175 0.7694 0.3079 0.021 Uiso 1 1 calc R
C15 C 0.68592(13) 0.69978(10) 0.25683(8) 0.0132(2) Uani 1 1 d .
C16 C 0.70516(13) 0.77410(10) 0.17839(8) 0.0131(2) Uani 1 1 d .
C17 C 0.85329(13) 0.86493(11) 0.16217(9) 0.0182(2) Uani 1 1 d .
H17 H 0.9435 0.8744 0.2009 0.022 Uiso 1 1 calc R
C18 C 0.86975(14) 0.93984(12) 0.09160(9) 0.0209(2) Uani 1 1 d .
H18 H 0.9707 1.0000 0.0820 0.025 Uiso 1 1 calc R
C19 C 0.73879(14) 0.92812(11) 0.03389(9) 0.0195(2) Uani 1 1 d .
H19 H 0.7508 0.9803 -0.0147 0.023 Uiso 1 1 calc R
C20 C 0.59252(14) 0.84092(10) 0.04762(8) 0.0156(2) Uani 1 1 d .
H20 H 0.5037 0.8340 0.0087 0.019 Uiso 1 1 calc R
C21 C 0.57249(13) 0.76136(10) 0.11882(8) 0.0122(2) Uani 1 1 d .
C22 C 0.18761(13) 0.38736(10) 0.24996(8) 0.0140(2) Uani 1 1 d .
C23 C 0.09017(14) 0.36096(11) 0.32683(8) 0.0167(2) Uani 1 1 d .
H23 H 0.0535 0.4224 0.3570 0.020 Uiso 1 1 calc R
C24 C 0.04625(16) 0.24490(12) 0.35956(9) 0.0230(3) Uani 1 1 d .
H24 H -0.0214 0.2270 0.4113 0.028 Uiso 1 1 calc R
C25 C 0.10113(18) 0.15586(12) 0.31673(9) 0.0268(3) Uani 1 1 d .
H25 H 0.0704 0.0766 0.3388 0.032 Uiso 1 1 calc R
C26 C 0.20112(17) 0.18209(12) 0.24146(9) 0.0248(3) Uani 1 1 d .
H26 H 0.2405 0.1215 0.2131 0.030 Uiso 1 1 calc R
C27 C 0.24347(14) 0.29695(11) 0.20771(9) 0.0182(2) Uani 1 1 d .
H27 H 0.3107 0.3142 0.1557 0.022 Uiso 1 1 calc R
C28 C 0.25606(12) 0.65423(10) -0.02021(8) 0.0118(2) Uani 1 1 d .
C29 C 0.32360(13) 0.59394(11) -0.08886(8) 0.0154(2) Uani 1 1 d .
H29 H 0.3673 0.5371 -0.0706 0.018 Uiso 1 1 calc R
C30 C 0.32697(14) 0.61697(11) -0.18346(8) 0.0178(2) Uani 1 1 d .
H30 H 0.3735 0.5761 -0.2297 0.021 Uiso 1 1 calc R
C31 C 0.26280(14) 0.69947(11) -0.21107(8) 0.0177(2) Uani 1 1 d .
H31 H 0.2664 0.7156 -0.2758 0.021 Uiso 1 1 calc R
C32 C 0.19356(14) 0.75822(11) -0.14381(8) 0.0169(2) Uani 1 1 d .
H32 H 0.1484 0.8139 -0.1626 0.020 Uiso 1 1 calc R
C33 C 0.19017(13) 0.73560(10) -0.04869(8) 0.0138(2) Uani 1 1 d .
H33 H 0.1425 0.7760 -0.0028 0.017 Uiso 1 1 calc R
C34 C 0.29616(13) 0.92091(10) 0.36878(8) 0.0128(2) Uani 1 1 d .
C35 C 0.44701(13) 1.01252(10) 0.36628(8) 0.0144(2) Uani 1 1 d .
C36 C 0.48398(15) 1.11924(11) 0.43506(8) 0.0180(2) Uani 1 1 d .
H36 H 0.5844 1.1856 0.4371 0.022 Uiso 1 1 calc R
C37 C 0.37484(15) 1.12857(11) 0.50020(8) 0.0196(2) Uani 1 1 d .
H37 H 0.3990 1.2010 0.5470 0.024 Uiso 1 1 calc R
C38 C 0.22960(15) 1.03010(12) 0.49588(8) 0.0195(2) Uani 1 1 d .
H38 H 0.1556 1.0363 0.5414 0.023 Uiso 1 1 calc R
C39 C 0.56401(14) 0.99732(11) 0.29633(9) 0.0194(2) Uani 1 1 d .
H39A H 0.5587 0.9107 0.2895 0.029 Uiso 1 1 calc GR
H39B H 0.6705 1.0551 0.3202 0.029 Uiso 1 1 calc GR
H39C H 0.5392 1.0162 0.2336 0.029 Uiso 1 1 calc GR

loop_
_atom_site_aniso_label
_atom_site_aniso_U_11
_atom_site_aniso_U_22
_atom_site_aniso_U_33
_atom_site_aniso_U_23
_atom_site_aniso_U_13
_atom_site_aniso_U_12
O1 0.0171(4) 0.0126(4) 0.0161(4) -0.0026(3) -0.0013(3) 0.0029(3)
O2 0.0242(4) 0.0163(4) 0.0133(4) 0.0016(3) 0.0000(3) 0.0057(3)
O3 0.0215(4) 0.0125(4) 0.0164(4) 0.0014(3) -0.0009(3) 0.0078(3)
N1 0.0128(4) 0.0104(4) 0.0117(4) -0.0008(3) -0.0001(3) 0.0039(3)
N2 0.0166(5) 0.0182(5) 0.0157(5) -0.0020(4) 0.0002(4) 0.0077(4)
C1 0.0079(5) 0.0126(5) 0.0143(5) 0.0010(4) 0.0005(4) 0.0035(4)
C2 0.0101(5) 0.0097(5) 0.0123(5) -0.0002(4) -0.0005(4) 0.0028(4)
C3 0.0097(5) 0.0107(5) 0.0123(5) 0.0000(4) 0.0005(4) 0.0027(4)
C4 0.0100(5) 0.0120(5) 0.0145(5) 0.0005(4) 0.0020(4) 0.0035(4)
C5 0.0100(5) 0.0134(5) 0.0128(5) -0.0009(4) 0.0002(4) 0.0062(4)
C6 0.0092(5) 0.0111(5) 0.0117(5) -0.0001(4) -0.0002(4) 0.0036(4)
C7 0.0100(5) 0.0103(5) 0.0112(5) -0.0006(4) -0.0004(4) 0.0038(4)
C8 0.0092(5) 0.0105(5) 0.0118(5) -0.0019(4) -0.0006(4) 0.0041(4)
C9 0.0097(5) 0.0091(4) 0.0125(5) -0.0023(4) 0.0002(4) 0.0034(4)
C10 0.0118(5) 0.0125(5) 0.0114(5) -0.0025(4) -0.0006(4) 0.0062(4)
C11 0.0152(5) 0.0175(5) 0.0115(5) -0.0014(4) 0.0001(4) 0.0071(4)
C12 0.0207(6) 0.0265(6) 0.0103(5) 0.0002(4) -0.0001(4) 0.0124(5)
C13 0.0154(5) 0.0321(7) 0.0131(5) -0.0037(5) -0.0035(4) 0.0121(5)
C14 0.0108(5) 0.0231(6) 0.0167(5) -0.0038(4) -0.0011(4) 0.0069(4)
C15 0.0114(5) 0.0144(5) 0.0134(5) -0.0036(4) -0.0001(4) 0.0063(4)
C16 0.0103(5) 0.0128(5) 0.0149(5) -0.0027(4) 0.0012(4) 0.0044(4)
C17 0.0107(5) 0.0197(6) 0.0209(6) -0.0021(4) 0.0009(4) 0.0036(4)
C18 0.0133(5) 0.0198(6) 0.0226(6) 0.0007(5) 0.0054(4) -0.0009(4)
C19 0.0188(6) 0.0164(5) 0.0191(6) 0.0025(4) 0.0046(4) 0.0021(5)
C20 0.0145(5) 0.0145(5) 0.0162(5) 0.0006(4) 0.0009(4) 0.0041(4)
C21 0.0112(5) 0.0107(5) 0.0136(5) -0.0015(4) 0.0020(4) 0.0038(4)
C22 0.0135(5) 0.0103(5) 0.0151(5) 0.0006(4) -0.0044(4) 0.0015(4)
C23 0.0177(5) 0.0140(5) 0.0145(5) 0.0012(4) -0.0033(4) 0.0017(4)
C24 0.0270(6) 0.0182(6) 0.0152(5) 0.0051(4) -0.0060(5) -0.0018(5)
C25 0.0400(8) 0.0134(5) 0.0217(6) 0.0048(5) -0.0116(5) 0.0035(5)
C26 0.0351(7) 0.0146(5) 0.0249(6) -0.0007(5) -0.0097(5) 0.0108(5)
C27 0.0202(6) 0.0146(5) 0.0193(5) -0.0005(4) -0.0042(4) 0.0070(4)
C28 0.0099(5) 0.0110(5) 0.0120(5) -0.0003(4) -0.0010(4) 0.0018(4)
C29 0.0165(5) 0.0149(5) 0.0159(5) 0.0004(4) 0.0007(4) 0.0077(4)
C30 0.0199(6) 0.0188(5) 0.0148(5) -0.0008(4) 0.0031(4) 0.0084(5)
C31 0.0207(6) 0.0190(5) 0.0121(5) 0.0018(4) 0.0001(4) 0.0061(5)
C32 0.0188(6) 0.0164(5) 0.0163(5) 0.0022(4) -0.0018(4) 0.0078(4)
C33 0.0132(5) 0.0134(5) 0.0139(5) -0.0008(4) -0.0005(4) 0.0050(4)
C34 0.0162(5) 0.0111(5) 0.0114(5) -0.0010(4) -0.0016(4) 0.0064(4)
C35 0.0166(5) 0.0129(5) 0.0135(5) 0.0014(4) -0.0007(4) 0.0057(4)
C36 0.0210(6) 0.0128(5) 0.0174(5) -0.0001(4) -0.0031(4) 0.0040(4)
C37 0.0272(6) 0.0160(5) 0.0161(5) -0.0045(4) -0.0038(5) 0.0108(5)
C38 0.0222(6) 0.0224(6) 0.0159(5) -0.0032(4) 0.0009(4) 0.0125(5)
C39 0.0165(5) 0.0187(6) 0.0182(5) -0.0012(4) 0.0027(4) 0.0026(4)

loop_
_atom_type_symbol
_atom_type_description
_atom_type_scat_dispersion_real
_atom_type_scat_dispersion_imag
_atom_type_scat_source
C C 0.0033 0.0016 'International Tables Vol C Tables 4.2.6.8 and 6.1.1.4'
H H 0.0000 0.0000 'International Tables Vol C Tables 4.2.6.8 and 6.1.1.4'
N N 0.0061 0.0033 'International Tables Vol C Tables 4.2.6.8 and 6.1.1.4'
O O 0.0106 0.0060 'International Tables Vol C Tables 4.2.6.8 and 6.1.1.4'

loop_
_geom_angle_atom_site_label_1
_geom_angle_atom_site_label_2
_geom_angle_atom_site_label_3
_geom_angle
C4 N1 C34 123.21(9)
C5 N1 C4 113.63(9)
C5 N1 C34 122.93(9)
C34 N2 C38 116.53(10)
O1 C1 C2 130.87(10)
O1 C1 C7 130.03(10)
C7 C1 C2 99.05(8)
C3 C2 C1 97.86(8)
C9 C2 C1 95.08(8)
C9 C2 C3 106.58(8)
C22 C2 C1 114.36(9)
C22 C2 C3 117.94(9)
C22 C2 C9 120.54(9)
C2 C3 H3 110.7
C4 C3 C2 113.76(9)
C4 C3 H3 110.7
C4 C3 C6 105.25(8)
C6 C3 C2 105.34(8)
C6 C3 H3 110.7
O2 C4 N1 124.40(10)
O2 C4 C3 127.81(10)
N1 C4 C3 107.79(9)
O3 C5 N1 123.91(10)
O3 C5 C6 127.80(10)
N1 C5 C6 108.26(9)
C3 C6 H6 110.5
C3 C6 C7 105.15(8)
C5 C6 C3 105.01(8)
C5 C6 H6 110.5
C5 C6 C7 114.91(8)
C7 C6 H6 110.5
C1 C7 C6 97.49(8)
C8 C7 C1 95.06(8)
C8 C7 C6 107.60(8)
C28 C7 C1 114.93(9)
C28 C7 C6 118.03(9)
C28 C7 C8 119.38(9)
C9 C8 C7 108.95(9)
C9 C8 C21 122.07(10)
C21 C8 C7 128.97(9)
C8 C9 C2 109.07(9)
C8 C9 C10 121.84(10)
C10 C9 C2 129.08(10)
C11 C10 C9 123.07(10)
C11 C10 C15 119.37(10)
C15 C10 C9 117.55(10)
C10 C11 H11 119.5
C12 C11 C10 120.95(11)
C12 C11 H11 119.5
C11 C12 H12 120.1
C11 C12 C13 119.75(11)
C13 C12 H12 120.1
C12 C13 H13 119.8
C14 C13 C12 120.31(11)
C14 C13 H13 119.8
C13 C14 H14 119.1
C13 C14 C15 121.79(11)
C15 C14 H14 119.1
C10 C15 C16 120.44(10)
C14 C15 C10 117.76(10)
C14 C15 C16 121.78(10)
C17 C16 C15 121.44(10)
C17 C16 C21 118.04(10)
C21 C16 C15 120.44(10)
C16 C17 H17 119.3
C18 C17 C16 121.43(11)
C18 C17 H17 119.3
C17 C18 H18 119.8
C17 C18 C19 120.41(11)
C19 C18 H18 119.8
C18 C19 H19 120.1
C20 C19 C18 119.88(11)
C20 C19 H19 120.1
C19 C20 H20 119.5
C19 C20 C21 120.93(11)
C21 C20 H20 119.5
C16 C21 C8 117.45(10)
C20 C21 C8 123.23(10)
C20 C21 C16 119.30(10)
C23 C22 C2 122.42(10)
C23 C22 C27 119.11(10)
C27 C22 C2 118.45(10)
C22 C23 H23 119.8
C24 C23 C22 120.33(11)
C24 C23 H23 119.8
C23 C24 H24 120.0
C25 C24 C23 120.04(12)
C25 C24 H24 120.0
C24 C25 H25 119.9
C24 C25 C26 120.17(12)
C26 C25 H25 119.9
C25 C26 H26 120.0
C27 C26 C25 120.00(12)
C27 C26 H26 120.0
C22 C27 H27 119.8
C26 C27 C22 120.33(12)
C26 C27 H27 119.8
C29 C28 C7 118.56(10)
C33 C28 C7 122.35(9)
C33 C28 C29 119.06(10)
C28 C29 H29 119.9
C30 C29 C28 120.16(10)
C30 C29 H29 119.9
C29 C30 H30 119.8
C29 C30 C31 120.45(10)
C31 C30 H30 119.8
C30 C31 H31 120.1
C32 C31 C30 119.77(11)
C32 C31 H31 120.1
C31 C32 H32 120.0
C31 C32 C33 119.99(11)
C33 C32 H32 120.0
C28 C33 H33 119.7
C32 C33 C28 120.56(10)
C32 C33 H33 119.7
N2 C34 N1 113.89(10)
N2 C34 C35 125.96(10)
C35 C34 N1 120.15(10)
C34 C35 C36 115.47(10)
C34 C35 C39 122.79(10)
C36 C35 C39 121.73(10)
C35 C36 H36 119.9
C37 C36 C35 120.19(11)
C37 C36 H36 119.9
C36 C37 H37 120.7
C36 C37 C38 118.68(11)
C38 C37 H37 120.7
N2 C38 C37 123.16(11)
N2 C38 H38 118.4
C37 C38 H38 118.4
C35 C39 H39A 109.5
C35 C39 H39B 109.5
C35 C39 H39C 109.5
H39A C39 H39B 109.5
H39A C39 H39C 109.5
H39B C39 H39C 109.5

loop_
_geom_bond_atom_site_label_1
_geom_bond_atom_site_label_2
_geom_bond_distance
O1 C1 1.1916(13)
O2 C4 1.2035(14)
O3 C5 1.2066(14)
N1 C4 1.4041(14)
N1 C5 1.3982(14)
N1 C34 1.4437(13)
N2 C34 1.3305(15)
N2 C38 1.3408(15)
C1 C2 1.5634(15)
C1 C7 1.5576(14)
C2 C3 1.5633(14)
C2 C9 1.5328(14)
C2 C22 1.5028(15)
C3 H3 1.0000
C3 C4 1.5214(14)
C3 C6 1.5510(14)
C5 C6 1.5185(14)
C6 H6 1.0000
C6 C7 1.5670(14)
C7 C8 1.5328(14)
C7 C28 1.5004(14)
C8 C9 1.3755(15)
C8 C21 1.4391(15)
C9 C10 1.4374(14)
C10 C11 1.4157(15)
C10 C15 1.4227(15)
C11 H11 0.9500
C11 C12 1.3793(16)
C12 H12 0.9500
C12 C13 1.4004(18)
C13 H13 0.9500
C13 C14 1.3712(18)
C14 H14 0.9500
C14 C15 1.4160(15)
C15 C16 1.4569(16)
C16 C17 1.4127(15)
C16 C21 1.4221(15)
C17 H17 0.9500
C17 C18 1.3737(18)
C18 H18 0.9500
C18 C19 1.3980(18)
C19 H19 0.9500
C19 C20 1.3755(16)
C20 H20 0.9500
C20 C21 1.4142(15)
C22 C23 1.3948(16)
C22 C27 1.3993(16)
C23 H23 0.9500
C23 C24 1.3938(16)
C24 H24 0.9500
C24 C25 1.383(2)
C25 H25 0.9500
C25 C26 1.390(2)
C26 H26 0.9500
C26 C27 1.3889(17)
C27 H27 0.9500
C28 C29 1.3987(15)
C28 C33 1.3928(15)
C29 H29 0.9500
C29 C30 1.3865(16)
C30 H30 0.9500
C30 C31 1.3892(17)
C31 H31 0.9500
C31 C32 1.3861(16)
C32 H32 0.9500
C32 C33 1.3924(16)
C33 H33 0.9500
C34 C35 1.3959(16)
C35 C36 1.3966(15)
C35 C39 1.5005(16)
C36 H36 0.9500
C36 C37 1.3827(17)
C37 H37 0.9500
C37 C38 1.3854(18)
C38 H38 0.9500
C39 H39A 0.9800
C39 H39B 0.9800
C39 H39C 0.9800

loop_
_geom_torsion_atom_site_label_1
_geom_torsion_atom_site_label_2
_geom_torsion_atom_site_label_3
_geom_torsion_atom_site_label_4
_geom_torsion
O1 C1 C2 C3 -127.36(12)
O1 C1 C2 C9 125.09(12)
O1 C1 C2 C22 -1.79(16)
O1 C1 C7 C6 126.68(12)
O1 C1 C7 C8 -124.79(12)
O1 C1 C7 C28 0.97(16)
O3 C5 C6 C3 -176.89(11)
O3 C5 C6 C7 68.10(14)
N1 C5 C6 C3 1.48(11)
N1 C5 C6 C7 -113.53(10)
N1 C34 C35 C36 179.03(10)
N1 C34 C35 C39 -2.32(16)
N2 C34 C35 C36 -0.82(17)
N2 C34 C35 C39 177.83(11)
C1 C2 C3 C4 -147.38(9)
C1 C2 C3 C6 -32.62(9)
C1 C2 C9 C8 32.49(10)
C1 C2 C9 C10 -148.68(10)
C1 C2 C22 C23 -128.70(11)
C1 C2 C22 C27 49.43(13)
C1 C7 C8 C9 -33.59(10)
C1 C7 C8 C21 146.62(11)
C1 C7 C28 C29 -50.88(13)
C1 C7 C28 C33 131.07(10)
C2 C1 C7 C6 -55.79(9)
C2 C1 C7 C8 52.74(8)
C2 C1 C7 C28 178.49(8)
C2 C3 C4 O2 -62.19(15)
C2 C3 C4 N1 117.25(10)
C2 C3 C6 C5 -122.86(9)
C2 C3 C6 C7 -1.23(10)
C2 C9 C10 C11 -2.47(17)
C2 C9 C10 C15 176.64(10)
C2 C22 C23 C24 176.65(10)
C2 C22 C27 C26 -177.62(10)
C3 C2 C9 C8 -67.29(10)
C3 C2 C9 C10 111.54(11)
C3 C2 C22 C23 -14.49(15)
C3 C2 C22 C27 163.64(10)
C3 C6 C7 C1 34.70(9)
C3 C6 C7 C8 -63.06(10)
C3 C6 C7 C28 158.18(9)
C4 N1 C5 O3 178.52(10)
C4 N1 C5 C6 0.07(12)
C4 N1 C34 N2 -60.84(14)
C4 N1 C34 C35 119.29(12)
C4 C3 C6 C5 -2.35(10)
C4 C3 C6 C7 119.28(9)
C5 N1 C4 O2 177.83(10)
C5 N1 C4 C3 -1.64(12)
C5 N1 C34 N2 113.23(11)
C5 N1 C34 C35 -66.64(14)
C5 C6 C7 C1 149.63(9)
C5 C6 C7 C8 51.87(11)
C5 C6 C7 C28 -86.89(11)
C6 C3 C4 O2 -176.99(11)
C6 C3 C4 N1 2.45(11)
C6 C7 C8 C9 65.93(10)
C6 C7 C8 C21 -113.86(11)
C6 C7 C28 C29 -165.10(9)
C6 C7 C28 C33 16.85(15)
C7 C1 C2 C3 55.15(9)
C7 C1 C2 C9 -52.40(8)
C7 C1 C2 C22 -179.28(9)
C7 C8 C9 C2 0.63(11)
C7 C8 C9 C10 -178.30(9)
C7 C8 C21 C16 -177.90(10)
C7 C8 C21 C20 3.76(17)
C7 C28 C29 C30 -177.00(10)
C7 C28 C33 C32 177.05(10)
C8 C7 C28 C29 61.04(13)
C8 C7 C28 C33 -117.01(11)
C8 C9 C10 C11 176.23(10)
C8 C9 C10 C15 -4.66(15)
C9 C2 C3 C4 -49.65(11)
C9 C2 C3 C6 65.10(10)
C9 C2 C22 C23 118.97(12)
C9 C2 C22 C27 -62.90(14)
C9 C8 C21 C16 2.34(15)
C9 C8 C21 C20 -176.01(10)
C9 C10 C11 C12 176.09(10)
C9 C10 C15 C14 -177.36(9)
C9 C10 C15 C16 3.99(15)
C10 C11 C12 C13 1.72(17)
C10 C15 C16 C17 176.47(10)
C10 C15 C16 C21 -0.27(15)
C11 C10 C15 C14 1.79(15)
C11 C10 C15 C16 -176.87(9)
C11 C12 C13 C14 0.79(18)
C12 C13 C14 C15 -2.01(18)
C13 C14 C15 C10 0.68(16)
C13 C14 C15 C16 179.31(10)
C14 C15 C16 C17 -2.13(16)
C14 C15 C16 C21 -178.87(10)
C15 C10 C11 C12 -3.01(16)
C15 C16 C17 C18 -176.34(11)
C15 C16 C21 C8 -2.90(15)
C15 C16 C21 C20 175.51(10)
C16 C17 C18 C19 0.26(18)
C17 C16 C21 C8 -179.75(10)
C17 C16 C21 C20 -1.34(15)
C17 C18 C19 C20 -0.12(18)
C18 C19 C20 C21 -0.77(17)
C19 C20 C21 C8 179.83(10)
C19 C20 C21 C16 1.51(16)
C21 C8 C9 C2 -179.56(9)
C21 C8 C9 C10 1.50(16)
C21 C16 C17 C18 0.48(17)
C22 C2 C3 C4 89.64(11)
C22 C2 C3 C6 -155.61(9)
C22 C2 C9 C8 154.71(10)
C22 C2 C9 C10 -26.46(16)
C22 C23 C24 C25 0.94(18)
C23 C22 C27 C26 0.57(17)
C23 C24 C25 C26 0.49(19)
C24 C25 C26 C27 -1.38(19)
C25 C26 C27 C22 0.84(18)
C27 C22 C23 C24 -1.46(17)
C28 C7 C8 C9 -155.96(9)
C28 C7 C8 C21 24.24(15)
C28 C29 C30 C31 -0.31(18)
C29 C28 C33 C32 -0.99(16)
C29 C30 C31 C32 -0.64(18)
C30 C31 C32 C33 0.76(18)
C31 C32 C33 C28 0.05(17)
C33 C28 C29 C30 1.11(16)
C34 N1 C4 O2 -7.61(17)
C34 N1 C4 C3 172.92(9)
C34 N1 C5 O3 3.93(16)
C34 N1 C5 C6 -174.51(9)
C34 N2 C38 C37 0.71(18)
C34 C35 C36 C37 0.52(16)
C35 C36 C37 C38 0.30(18)
C36 C37 C38 N2 -0.98(19)
C38 N2 C34 N1 -179.64(10)
C38 N2 C34 C35 0.22(17)
C39 C35 C36 C37 -178.15(11)
